data_1545553
loop_
_publ_author_name
'Arnold, Polly L.'
'Stevens, Charlotte J.'
'Bell, Nicola L.'
'Lord, Rianne M.'
'Goldberg, Jonathan M.'
'Nichol, Gary S.'
'Love, Jason B.'

_publ_section_title
;
 Multi-electron reduction of sulfur and carbon disulfide using binuclear
 uranium(iii) borohydride complexes
;
_journal_issue 5
_journal_name_full 'Chem. Sci.'
_journal_page_first 3609
_journal_paper_doi 10.1039/C7SC00382J
_journal_volume 8
_journal_year 2017
_chemical_formula_moiety 'C102 H122 B N8 Na O4 U2, 2(C4 H8 O)'
_chemical_formula_sum 'C110 H138 B N8 Na O6 U2'
_chemical_formula_weight 2178.14
_chemical_name_systematic
;
 ?
;
_space_group_crystal_system monoclinic
_space_group_IT_number 15
_space_group_name_Hall '-C 2yc'
_space_group_name_H-M_alt 'C 1 2/c 1'
_symmetry_space_group_name_Hall '-C 2yc'
_symmetry_space_group_name_H-M 'C 1 2/c 1'
_atom_sites_solution_hydrogens geom
_audit_creation_method SHELXL-2014
_audit_update_record
;
2016-05-16 deposited with the CCDC.
2017-03-02 downloaded from the CCDC.
;
_cell_angle_alpha 90
_cell_angle_beta 105.543(6)
_cell_angle_gamma 90
_cell_formula_units_Z 4
_cell_length_a 15.5798(8)
_cell_length_b 33.7862(17)
_cell_length_c 20.7334(12)
_cell_measurement_reflns_used 6521
_cell_measurement_temperature 170(2)
_cell_measurement_theta_max 20.2900
_cell_measurement_theta_min 3.3520
_cell_volume 10514.6(10)
_computing_cell_refinement
;
CrysAlisPro, Agilent Technologies,
Version 1.171.36.24 (release 03-12-2012 CrysAlis171 .NET)
(compiled Dec  3 2012,18:21:49)
;
_computing_data_collection
;
CrysAlisPro, Agilent Technologies,
Version 1.171.36.24 (release 03-12-2012 CrysAlis171 .NET)
(compiled Dec  3 2012,18:21:49)
;
_computing_data_reduction
;
CrysAlisPro, Agilent Technologies,
Version 1.171.36.24 (release 03-12-2012 CrysAlis171 .NET)
(compiled Dec  3 2012,18:21:49)
;
_computing_molecular_graphics ORTEP
_computing_publication_material MERCURY
_computing_structure_refinement 'SHELXL-2014 (Sheldrick, 2014)'
_computing_structure_solution SIR-92
_diffrn_ambient_temperature 170(2)
_diffrn_detector_area_resol_mean 8.0521
_diffrn_measured_fraction_theta_full 0.792
_diffrn_measured_fraction_theta_max 0.998
_diffrn_measurement_device_type 'Xcalibur, Eos'
_diffrn_measurement_method '\w scans'
_diffrn_radiation_type MoK\a
_diffrn_radiation_wavelength 0.71073
_diffrn_reflns_av_R_equivalents 0.1189
_diffrn_reflns_av_unetI/netI 0.0924
_diffrn_reflns_limit_h_max 17
_diffrn_reflns_limit_h_min -17
_diffrn_reflns_limit_k_max 37
_diffrn_reflns_limit_k_min -37
_diffrn_reflns_limit_l_max 22
_diffrn_reflns_limit_l_min -23
_diffrn_reflns_number 49850
_diffrn_reflns_point_group_measured_fraction_full 0.792
_diffrn_reflns_point_group_measured_fraction_max 0.998
_diffrn_reflns_theta_full 25.242
_diffrn_reflns_theta_max 23.255
_diffrn_reflns_theta_min 2.970
_diffrn_source 'Enhance (Mo) X-ray Source'
_exptl_absorpt_coefficient_mu 3.136
_exptl_absorpt_correction_T_max 0.976
_exptl_absorpt_correction_T_min 0.867
_exptl_absorpt_correction_type analytical
_exptl_absorpt_process_details
;
CrysAlisPro, Agilent Technologies,
Version 1.171.36.24 (release 03-12-2012 CrysAlis171 .NET)
(compiled Dec  3 2012,18:21:49)
Analytical numeric absorption correction using a multifaceted crystal
            model based on expressions derived by R.C. Clark & J.S. Reid.
(Clark, R. C. & Reid, J. S. (1995). Acta Cryst. A51, 887-897)
;
_exptl_crystal_colour BROWN
_exptl_crystal_density_diffrn 1.376
_exptl_crystal_description BLOCK
_exptl_crystal_F_000 4408
_exptl_crystal_size_max 0.2490
_exptl_crystal_size_mid 0.1078
_exptl_crystal_size_min 0.0371
_platon_squeeze_details
;
;
_refine_diff_density_max 0.825
_refine_diff_density_min -1.445
_refine_diff_density_rms 0.126
_refine_ls_extinction_method none
_refine_ls_goodness_of_fit_ref 1.081
_refine_ls_hydrogen_treatment constr
_refine_ls_matrix_type full
_refine_ls_number_parameters 602
_refine_ls_number_reflns 7555
_refine_ls_number_restraints 104
_refine_ls_restrained_S_all 1.077
_refine_ls_R_factor_all 0.0948
_refine_ls_R_factor_gt 0.0586
_refine_ls_shift/su_max 0.001
_refine_ls_shift/su_mean 0.000
_refine_ls_structure_factor_coef Fsqd
_refine_ls_weighting_details 'w=1/[\s^2^(Fo^2^)+(0.0270P)^2^+78.9178P] where P=(Fo^2^+2Fc^2^)/3'
_refine_ls_weighting_scheme calc
_refine_ls_wR_factor_gt 0.0996
_refine_ls_wR_factor_ref 0.1078
_reflns_Friedel_coverage 0.000
_reflns_number_gt 5446
_reflns_number_total 7555
_reflns_threshold_expression 'I > 2\s(I)'
_cod_data_source_file c7sc00382j2.cif
_cod_data_source_block shelx_2-Na
_cod_depositor_comments 'Adding full bibliography for 1545549--1545553.cif.'
_cod_database_code 1545553
_shelx_space_group_comment
;
The symmetry employed for this shelxl refinement is uniquely defined
by the following loop, which should always be used as a source of
symmetry information in preference to the above space-group names.
They are only intended as comments.
;
_shelxl_version_number 2014-3

loop_
_space_group_symop_operation_xyz
'x, y, z'
'-x, y, -z+1/2'
'x+1/2, y+1/2, z'
'-x+1/2, y+1/2, -z+1/2'
'-x, -y, -z'
'x, -y, z-1/2'
'-x+1/2, -y+1/2, -z'
'x+1/2, -y+1/2, z-1/2'

loop_
_atom_site_label
_atom_site_type_symbol
_atom_site_fract_x
_atom_site_fract_y
_atom_site_fract_z
_atom_site_U_iso_or_equiv
_atom_site_adp_type
_atom_site_occupancy
_atom_site_site_symmetry_order
_atom_site_calc_flag
_atom_site_refinement_flags_posn
_atom_site_refinement_flags_adp
_atom_site_refinement_flags_occupancy
_atom_site_disorder_assembly
_atom_site_disorder_group
C1 C 0.3957(6) 0.1527(3) 0.0689(4) 0.037(3) Uani 1 1 d . . . . .
H1 H 0.3337 0.1572 0.0514 0.044 Uiso 1 1 calc R U . . .
C2 C 0.4261(6) 0.1141(3) 0.0868(4) 0.029(2) Uani 1 1 d . . . . .
C3 C 0.3792(7) 0.0788(3) 0.0829(5) 0.054(3) Uani 1 1 d . . . . .
H3 H 0.3166 0.0756 0.0660 0.065 Uiso 1 1 calc R U . . .
C4 C 0.4396(8) 0.0494(3) 0.1077(5) 0.055(3) Uani 1 1 d . . . . .
H4 H 0.4270 0.0222 0.1125 0.066 Uiso 1 1 calc R U . . .
C5 C 0.5235(6) 0.0673(3) 0.1243(4) 0.033(2) Uani 1 1 d . . . . .
C6 C 0.6148(7) 0.0473(3) 0.1477(5) 0.038(2) Uani 1 1 d . . . . .
C7 C 0.6624(7) 0.0521(3) 0.0918(5) 0.043(3) Uani 0.514(11) 1 d . U P A 1
H7A H 0.6630 0.0806 0.0808 0.051 Uiso 0.514(11) 1 calc R U P A 1
H7B H 0.7252 0.0437 0.1097 0.051 Uiso 0.514(11) 1 calc R U P A 1
C8 C 0.6234(15) 0.0298(6) 0.0280(10) 0.061(7) Uani 0.514(11) 1 d . U P A 1
H8A H 0.6587 0.0350 -0.0037 0.092 Uiso 0.514(11) 1 calc R U P A 1
H8B H 0.6243 0.0014 0.0377 0.092 Uiso 0.514(11) 1 calc R U P A 1
H8C H 0.5618 0.0384 0.0086 0.092 Uiso 0.514(11) 1 calc R U P A 1
C9 C 0.6048(7) 0.0024(3) 0.1616(5) 0.051(3) Uani 0.514(11) 1 d . U P A 1
H9A H 0.6641 -0.0103 0.1702 0.061 Uiso 0.514(11) 1 calc R U P A 1
H9B H 0.5657 -0.0099 0.1209 0.061 Uiso 0.514(11) 1 calc R U P A 1
C10 C 0.5645(14) -0.0065(6) 0.2238(10) 0.058(6) Uani 0.514(11) 1 d . U P A 1
H10A H 0.5602 -0.0352 0.2294 0.087 Uiso 0.514(11) 1 calc R U P A 1
H10B H 0.6036 0.0049 0.2646 0.087 Uiso 0.514(11) 1 calc R U P A 1
H10C H 0.5050 0.0053 0.2153 0.087 Uiso 0.514(11) 1 calc R U P A 1
C7B C 0.6624(7) 0.0521(3) 0.0918(5) 0.043(3) Uani 0.486(11) 1 d . U P A 2
H7B1 H 0.6246 0.0398 0.0507 0.051 Uiso 0.486(11) 1 calc R U P A 2
H7B2 H 0.6656 0.0808 0.0826 0.051 Uiso 0.486(11) 1 calc R U P A 2
C8B C 0.7492(13) 0.0363(6) 0.1033(9) 0.043(6) Uani 0.486(11) 1 d . U P A 2
H8B1 H 0.7717 0.0414 0.0642 0.065 Uiso 0.486(11) 1 calc R U P A 2
H8B2 H 0.7886 0.0489 0.1428 0.065 Uiso 0.486(11) 1 calc R U P A 2
H8B3 H 0.7474 0.0077 0.1107 0.065 Uiso 0.486(11) 1 calc R U P A 2
C9B C 0.6048(7) 0.0024(3) 0.1616(5) 0.051(3) Uani 0.486(11) 1 d . U P A 2
H9B1 H 0.5656 -0.0009 0.1917 0.061 Uiso 0.486(11) 1 calc R U P A 2
H9B2 H 0.6639 -0.0088 0.1843 0.061 Uiso 0.486(11) 1 calc R U P A 2
C10B C 0.5625(16) -0.0218(6) 0.0916(11) 0.060(7) Uani 0.486(11) 1 d . U P A 2
H10D H 0.5569 -0.0499 0.1016 0.090 Uiso 0.486(11) 1 calc R U P A 2
H10E H 0.5036 -0.0110 0.0694 0.090 Uiso 0.486(11) 1 calc R U P A 2
H10F H 0.6018 -0.0189 0.0621 0.090 Uiso 0.486(11) 1 calc R U P A 2
C11 C 0.6702(6) 0.0678(3) 0.2104(5) 0.036(3) Uani 1 1 d . . . . .
C12 C 0.7228(9) 0.0511(3) 0.2687(5) 0.070(4) Uani 1 1 d . . . . .
H12 H 0.7286 0.0235 0.2782 0.084 Uiso 1 1 calc R U . . .
C13 C 0.7656(9) 0.0810(3) 0.3109(5) 0.069(4) Uani 1 1 d . . . . .
H13 H 0.8053 0.0783 0.3543 0.083 Uiso 1 1 calc R U . . .
C14 C 0.7382(6) 0.1154(3) 0.2765(5) 0.030(2) Uani 1 1 d . . . . .
C15 C 0.7623(6) 0.1550(3) 0.2949(4) 0.031(2) Uani 1 1 d . . . . .
H15 H 0.8011 0.1600 0.3380 0.037 Uiso 1 1 calc R U . . .
C16 C 0.7662(6) 0.2230(3) 0.2800(4) 0.029(2) Uani 1 1 d . . . . .
C17 C 0.8243(6) 0.2427(3) 0.2549(5) 0.038(3) Uani 1 1 d . . . . .
H17 H 0.8450 0.2306 0.2204 0.046 Uiso 1 1 calc R U . . .
C18 C 0.8561(6) 0.2806(3) 0.2775(5) 0.044(3) Uani 1 1 d . . . . .
H18 H 0.8971 0.2937 0.2581 0.053 Uiso 1 1 calc R U . . .
C19 C 0.8284(6) 0.2983(3) 0.3267(5) 0.036(3) Uani 1 1 d . . . . .
H19 H 0.8508 0.3238 0.3418 0.043 Uiso 1 1 calc R U . . .
C20 C 0.7671(5) 0.2800(3) 0.3560(4) 0.028(2) Uani 1 1 d . . . . .
C21 C 0.7347(6) 0.2414(3) 0.3329(4) 0.027(2) Uani 1 1 d . . . . .
C22 C 0.6741(5) 0.2226(3) 0.3617(4) 0.027(2) Uani 1 1 d . . . . .
H22 H 0.6514 0.1974 0.3455 0.032 Uiso 1 1 calc R U . . .
C23 C 0.7382(6) 0.2974(3) 0.4068(4) 0.037(3) Uani 1 1 d . . . . .
H23 H 0.7597 0.3230 0.4219 0.044 Uiso 1 1 calc R U . . .
C24 C 0.6465(5) 0.2398(3) 0.4129(4) 0.023(2) Uani 1 1 d . . . . .
C25 C 0.6789(6) 0.2789(3) 0.4367(4) 0.030(2) Uani 1 1 d . . . . .
C26 C 0.6503(6) 0.2967(3) 0.4893(5) 0.036(3) Uani 1 1 d . . . . .
H26 H 0.6709 0.3224 0.5046 0.043 Uiso 1 1 calc R U . . .
C27 C 0.5939(6) 0.2774(3) 0.5179(5) 0.037(3) Uani 1 1 d . . . . .
H27 H 0.5767 0.2895 0.5539 0.045 Uiso 1 1 calc R U . . .
C28 C 0.5604(6) 0.2400(3) 0.4953(5) 0.037(3) Uani 1 1 d . . . . .
H28 H 0.5187 0.2278 0.5150 0.044 Uiso 1 1 calc R U . . .
C29 C 0.4145(6) 0.2206(3) 0.0538(4) 0.027(2) Uani 1 1 d . . . . .
C30 C 0.7342(6) 0.1415(3) 0.0229(5) 0.032(2) Uani 1 1 d . . . . .
C31 C 0.6855(6) 0.1280(3) -0.0419(4) 0.027(2) Uani 1 1 d . . . . .
C32 C 0.7273(7) 0.1002(3) -0.0723(5) 0.037(3) Uani 1 1 d . . . . .
H32 H 0.6944 0.0902 -0.1145 0.044 Uiso 1 1 calc R U . . .
C33 C 0.8120(7) 0.0860(3) -0.0469(5) 0.036(2) Uani 1 1 d . . . . .
C34 C 0.8608(6) 0.1042(3) 0.0111(5) 0.033(2) Uani 1 1 d . . . . .
H34 H 0.9217 0.0970 0.0276 0.039 Uiso 1 1 calc R U . . .
C35 C 0.8269(6) 0.1324(3) 0.0470(4) 0.025(2) Uani 1 1 d . . . . .
C36 C 0.5950(6) 0.1456(3) -0.0786(5) 0.036(3) Uani 1 1 d . . . . .
C37 C 0.5636(6) 0.1310(3) -0.1520(4) 0.053(3) Uani 1 1 d . . . . .
H37A H 0.5583 0.1021 -0.1526 0.079 Uiso 1 1 calc R U . . .
H37B H 0.5055 0.1428 -0.1738 0.079 Uiso 1 1 calc R U . . .
H37C H 0.6070 0.1390 -0.1761 0.079 Uiso 1 1 calc R U . . .
C38 C 0.6021(6) 0.1905(3) -0.0806(5) 0.043(3) Uani 1 1 d . . . . .
H38A H 0.6489 0.1979 -0.1018 0.065 Uiso 1 1 calc R U . . .
H38B H 0.5450 0.2016 -0.1063 0.065 Uiso 1 1 calc R U . . .
H38C H 0.6169 0.2009 -0.0348 0.065 Uiso 1 1 calc R U . . .
C39 C 0.5229(6) 0.1324(3) -0.0459(5) 0.043(3) Uani 1 1 d . . . . .
H39A H 0.5202 0.1034 -0.0455 0.064 Uiso 1 1 calc R U . . .
H39B H 0.5370 0.1423 0.0002 0.064 Uiso 1 1 calc R U . . .
H39C H 0.4651 0.1429 -0.0713 0.064 Uiso 1 1 calc R U . . .
C40 C 0.8887(6) 0.1536(3) 0.1065(4) 0.031(2) Uani 1 1 d . . . . .
C41 C 0.9875(6) 0.1429(3) 0.1153(5) 0.045(3) Uani 1 1 d . . . . .
H41A H 0.9956 0.1143 0.1225 0.067 Uiso 1 1 calc R U . . .
H41B H 1.0049 0.1504 0.0749 0.067 Uiso 1 1 calc R U . . .
H41C H 1.0247 0.1571 0.1540 0.067 Uiso 1 1 calc R U . . .
C42 C 0.8686(6) 0.1416(3) 0.1719(4) 0.039(3) Uani 1 1 d . . . . .
H42A H 0.8743 0.1129 0.1775 0.058 Uiso 1 1 calc R U . . .
H42B H 0.9107 0.1547 0.2095 0.058 Uiso 1 1 calc R U . . .
H42C H 0.8077 0.1496 0.1708 0.058 Uiso 1 1 calc R U . . .
C43 C 0.8806(6) 0.1979(3) 0.0956(5) 0.037(3) Uani 1 1 d . . . . .
H43A H 0.9203 0.2115 0.1339 0.056 Uiso 1 1 calc R U . . .
H43B H 0.8973 0.2048 0.0547 0.056 Uiso 1 1 calc R U . . .
H43C H 0.8190 0.2061 0.0912 0.056 Uiso 1 1 calc R U . . .
C44 C 0.8497(8) 0.0531(3) -0.0811(6) 0.052(3) Uani 1 1 d . . . . .
C45 C 0.8046(11) 0.0148(4) -0.0753(8) 0.118(6) Uani 1 1 d . . . . .
H45A H 0.8128 0.0084 -0.0279 0.177 Uiso 1 1 calc R U . . .
H45B H 0.7408 0.0171 -0.0976 0.177 Uiso 1 1 calc R U . . .
H45C H 0.8305 -0.0063 -0.0966 0.177 Uiso 1 1 calc R U . . .
C46 C 0.8355(11) 0.0619(4) -0.1545(6) 0.126(7) Uani 1 1 d . . . . .
H46A H 0.8646 0.0869 -0.1598 0.189 Uiso 1 1 calc R U . . .
H46B H 0.8612 0.0405 -0.1753 0.189 Uiso 1 1 calc R U . . .
H46C H 0.7715 0.0638 -0.1763 0.189 Uiso 1 1 calc R U . . .
C47 C 0.9480(9) 0.0469(5) -0.0504(8) 0.125(7) Uani 1 1 d . . . . .
H47A H 0.9802 0.0714 -0.0533 0.187 Uiso 1 1 calc R U . . .
H47B H 0.9582 0.0392 -0.0034 0.187 Uiso 1 1 calc R U . . .
H47C H 0.9695 0.0258 -0.0747 0.187 Uiso 1 1 calc R U . . .
C48 C 0.6610(7) 0.2652(3) 0.0990(5) 0.041(3) Uani 1 1 d . . . . .
H48A H 0.6393 0.2573 0.0514 0.050 Uiso 1 1 calc R U . . .
H48B H 0.7263 0.2613 0.1139 0.050 Uiso 1 1 calc R U . . .
C49 C 0.6373(9) 0.3075(3) 0.1084(6) 0.069(4) Uani 1 1 d . . . . .
H49A H 0.6899 0.3248 0.1131 0.082 Uiso 1 1 calc R U . . .
H49B H 0.5895 0.3166 0.0694 0.082 Uiso 1 1 calc R U . . .
C50 C 0.6083(10) 0.3090(4) 0.1661(7) 0.089(5) Uani 1 1 d . . . . .
H50A H 0.5596 0.3285 0.1606 0.107 Uiso 1 1 calc R U . . .
H50B H 0.6579 0.3172 0.2046 0.107 Uiso 1 1 calc R U . . .
C51 C 0.5765(6) 0.2698(3) 0.1785(5) 0.037(3) Uani 1 1 d . . . . .
H51A H 0.5107 0.2685 0.1631 0.045 Uiso 1 1 calc R U . . .
H51B H 0.5957 0.2633 0.2268 0.045 Uiso 1 1 calc R U . . .
C52 C 0.3849(14) 0.3879(6) 0.1176(12) 0.156(7) Uani 1 1 d . U . . .
H52A H 0.4280 0.4094 0.1173 0.187 Uiso 1 1 calc R U . . .
H52B H 0.4137 0.3624 0.1130 0.187 Uiso 1 1 calc R U . . .
C53 C 0.3599(15) 0.3887(6) 0.1795(9) 0.152(7) Uani 1 1 d . U . . .
H53A H 0.3510 0.3615 0.1945 0.182 Uiso 1 1 calc R U . . .
H53B H 0.4058 0.4021 0.2151 0.182 Uiso 1 1 calc R U . . .
C54 C 0.2779(14) 0.4105(6) 0.1635(9) 0.148(7) Uani 1 1 d . U . . .
H54A H 0.2309 0.3954 0.1768 0.178 Uiso 1 1 calc R U . . .
H54B H 0.2860 0.4363 0.1871 0.178 Uiso 1 1 calc R U . . .
C55 C 0.2541(15) 0.4164(6) 0.0932(9) 0.168(7) Uani 1 1 d . U . . .
H55A H 0.1905 0.4094 0.0742 0.201 Uiso 1 1 calc R U . . .
H55B H 0.2617 0.4446 0.0834 0.201 Uiso 1 1 calc R U . . .
N1 N 0.4511(5) 0.1825(2) 0.0756(3) 0.0279(18) Uani 1 1 d . . . . .
N2 N 0.5160(5) 0.1068(2) 0.1133(3) 0.0290(19) Uani 1 1 d . . . . .
N3 N 0.6790(5) 0.1079(2) 0.2142(4) 0.0305(19) Uani 1 1 d . . . . .
N4 N 0.7335(4) 0.1849(2) 0.2553(3) 0.0270(18) Uani 1 1 d . . . . .
O1 O 0.6919(3) 0.16174(18) 0.0625(3) 0.0286(14) Uani 1 1 d . . . . .
O2 O 0.6170(4) 0.24245(17) 0.1400(3) 0.0329(15) Uani 1 1 d . . . . .
O3 O 0.3067(12) 0.3931(4) 0.0630(6) 0.163(5) Uani 1 1 d . U . . .
U1 U 0.61686(2) 0.16574(2) 0.14081(2) 0.02475(12) Uani 1 1 d . . . . .
B1 B 0.5000 0.1717(5) 0.2500 0.031(4) Uani 1 2 d S T P . .
Na1 Na 0.4794(11) 0.0909(2) 0.243(2) 0.058(6) Uani 0.5 1 d . . P . .

loop_
_atom_site_aniso_label
_atom_site_aniso_U_11
_atom_site_aniso_U_22
_atom_site_aniso_U_33
_atom_site_aniso_U_23
_atom_site_aniso_U_13
_atom_site_aniso_U_12
C1 0.023(5) 0.052(8) 0.031(6) -0.003(5) 0.001(5) -0.003(6)
C2 0.023(5) 0.043(7) 0.020(5) 0.007(5) 0.006(4) 0.001(5)
C3 0.047(7) 0.063(9) 0.053(8) 0.008(7) 0.014(6) -0.023(7)
C4 0.067(8) 0.030(7) 0.060(8) 0.009(6) 0.003(7) -0.009(7)
C5 0.043(6) 0.036(7) 0.020(5) -0.008(5) 0.007(5) -0.006(6)
C6 0.056(7) 0.022(5) 0.042(6) -0.003(5) 0.025(5) -0.004(6)
C7 0.049(6) 0.037(6) 0.046(6) -0.010(5) 0.018(6) -0.003(5)
C8 0.094(17) 0.051(15) 0.041(12) -0.020(10) 0.021(12) -0.003(13)
C9 0.067(7) 0.025(6) 0.058(7) -0.001(5) 0.016(6) 0.001(6)
C10 0.071(15) 0.034(13) 0.070(14) -0.018(11) 0.021(11) -0.025(12)
C7B 0.049(6) 0.037(6) 0.046(6) -0.010(5) 0.018(6) -0.003(5)
C8B 0.051(11) 0.041(14) 0.033(12) -0.006(10) 0.005(10) 0.016(10)
C9B 0.067(7) 0.025(6) 0.058(7) -0.001(5) 0.016(6) 0.001(6)
C10B 0.110(19) 0.013(12) 0.068(14) -0.016(10) 0.045(14) -0.018(12)
C11 0.049(7) 0.030(7) 0.037(6) 0.002(5) 0.024(5) 0.014(5)
C12 0.137(12) 0.028(7) 0.032(7) 0.010(6) 0.000(7) 0.013(8)
C13 0.125(11) 0.050(8) 0.015(6) 0.003(6) -0.009(6) 0.030(8)
C14 0.033(6) 0.035(7) 0.024(6) 0.002(5) 0.011(5) 0.007(5)
C15 0.026(5) 0.046(8) 0.017(5) -0.002(5) -0.001(4) 0.002(5)
C16 0.018(5) 0.037(6) 0.025(5) 0.001(5) -0.006(4) 0.003(5)
C17 0.027(6) 0.055(8) 0.033(6) 0.003(5) 0.007(5) -0.010(6)
C18 0.038(6) 0.060(8) 0.034(6) 0.003(6) 0.008(5) -0.026(6)
C19 0.027(6) 0.044(7) 0.034(6) -0.009(5) 0.001(5) -0.011(5)
C20 0.020(5) 0.035(6) 0.021(5) 0.003(5) -0.008(4) -0.003(5)
C21 0.026(5) 0.035(6) 0.018(5) -0.003(5) 0.001(4) -0.002(5)
C22 0.025(5) 0.035(6) 0.016(5) -0.004(4) -0.004(4) -0.005(5)
C23 0.035(6) 0.038(6) 0.031(6) -0.018(5) 0.000(5) -0.007(5)
C24 0.014(5) 0.032(6) 0.020(5) -0.001(4) -0.001(4) 0.003(4)
C25 0.021(5) 0.036(6) 0.026(6) -0.005(5) -0.006(5) -0.004(5)
C26 0.032(6) 0.039(7) 0.037(6) -0.003(5) 0.007(5) -0.004(5)
C27 0.026(6) 0.045(7) 0.034(6) -0.015(5) -0.003(5) 0.003(5)
C28 0.028(6) 0.051(7) 0.033(6) 0.006(5) 0.010(5) 0.003(5)
C29 0.029(5) 0.040(6) 0.013(5) -0.004(5) 0.005(4) -0.010(5)
C30 0.040(6) 0.027(6) 0.037(6) 0.002(5) 0.023(5) -0.005(5)
C31 0.034(6) 0.029(6) 0.017(5) -0.004(4) 0.003(4) -0.007(5)
C32 0.052(7) 0.038(7) 0.022(5) -0.005(5) 0.014(5) -0.005(6)
C33 0.046(7) 0.032(6) 0.031(6) -0.005(5) 0.014(5) 0.001(5)
C34 0.027(5) 0.034(6) 0.037(6) 0.001(5) 0.009(5) 0.007(5)
C35 0.026(5) 0.026(6) 0.024(5) 0.007(4) 0.007(4) -0.001(4)
C36 0.038(6) 0.042(7) 0.028(6) -0.011(5) 0.009(5) -0.002(5)
C37 0.047(7) 0.084(9) 0.023(6) -0.012(6) 0.001(5) 0.005(6)
C38 0.042(7) 0.043(8) 0.043(7) -0.002(6) 0.009(5) 0.001(6)
C39 0.028(6) 0.055(7) 0.043(6) 0.001(6) 0.005(5) -0.001(5)
C40 0.026(5) 0.038(7) 0.029(5) 0.003(5) 0.005(4) 0.007(5)
C41 0.033(6) 0.061(7) 0.042(6) -0.004(6) 0.013(5) 0.005(6)
C42 0.031(6) 0.056(7) 0.030(6) 0.000(5) 0.010(5) 0.002(5)
C43 0.030(6) 0.042(7) 0.036(6) -0.008(5) 0.004(5) -0.009(5)
C44 0.061(8) 0.046(8) 0.050(7) -0.005(6) 0.018(6) 0.019(7)
C45 0.187(17) 0.048(9) 0.162(16) -0.038(10) 0.121(14) -0.008(10)
C46 0.222(19) 0.117(13) 0.052(9) 0.011(9) 0.059(11) 0.102(13)
C47 0.105(12) 0.136(15) 0.132(14) -0.077(12) 0.030(11) 0.046(11)
C48 0.057(7) 0.030(6) 0.037(6) 0.007(5) 0.011(6) -0.002(6)
C49 0.104(10) 0.028(7) 0.083(10) 0.007(7) 0.041(9) -0.012(7)
C50 0.139(14) 0.050(9) 0.107(12) -0.010(8) 0.082(11) -0.007(9)
C51 0.041(6) 0.043(7) 0.032(6) 0.004(5) 0.016(5) 0.013(5)
C52 0.143(13) 0.136(15) 0.197(16) -0.051(16) 0.060(11) -0.042(11)
C53 0.199(17) 0.111(14) 0.112(10) -0.009(12) -0.017(11) 0.016(12)
C54 0.195(17) 0.141(16) 0.104(10) -0.034(12) 0.030(12) 0.022(12)
C55 0.264(17) 0.109(13) 0.100(11) -0.021(11) -0.004(12) 0.074(13)
N1 0.032(5) 0.027(5) 0.025(4) -0.006(4) 0.010(4) 0.004(4)
N2 0.033(5) 0.025(5) 0.032(5) -0.001(4) 0.013(4) 0.000(4)
N3 0.034(5) 0.032(5) 0.028(5) 0.005(4) 0.011(4) 0.004(4)
N4 0.025(4) 0.038(5) 0.017(4) -0.007(4) 0.004(3) -0.005(4)
O1 0.032(3) 0.033(4) 0.021(3) -0.003(3) 0.008(3) 0.004(3)
O2 0.034(3) 0.034(4) 0.027(3) 0.002(4) 0.000(3) -0.009(4)
O3 0.283(17) 0.113(10) 0.099(8) -0.002(8) 0.059(9) 0.026(11)
U1 0.02452(19) 0.0254(2) 0.02370(18) 0.0007(2) 0.00530(13) -0.0002(2)
B1 0.032(8) 0.031(10) 0.029(8) 0.000 0.007(7) 0.000
Na1 0.072(16) 0.046(4) 0.078(15) -0.004(7) 0.056(18) -0.008(5)

loop_
_atom_type_symbol
_atom_type_description
_atom_type_scat_dispersion_real
_atom_type_scat_dispersion_imag
_atom_type_scat_source
B B 0.0013 0.0007 'International Tables Vol C Tables 4.2.6.8 and 6.1.1.4'
H H 0.0000 0.0000 'International Tables Vol C Tables 4.2.6.8 and 6.1.1.4'
C C 0.0033 0.0016 'International Tables Vol C Tables 4.2.6.8 and 6.1.1.4'
N N 0.0061 0.0033 'International Tables Vol C Tables 4.2.6.8 and 6.1.1.4'
O O 0.0106 0.0060 'International Tables Vol C Tables 4.2.6.8 and 6.1.1.4'
U U -9.6767 9.6646 'International Tables Vol C Tables 4.2.6.8 and 6.1.1.4'
Na Na 0.0362 0.0249 'International Tables Vol C Tables 4.2.6.8 and 6.1.1.4'

loop_
_geom_angle_atom_site_label_1
_geom_angle_atom_site_label_2
_geom_angle_atom_site_label_3
_geom_angle
_geom_angle_site_symmetry_1
_geom_angle_site_symmetry_3
N1 C1 C2 121.4(8) . .
N1 C1 H1 119.3 . .
C2 C1 H1 119.3 . .
N2 C2 C3 109.3(9) . .
N2 C2 C1 120.3(9) . .
C3 C2 C1 130.3(9) . .
C4 C3 C2 107.7(9) . .
C4 C3 H3 126.2 . .
C2 C3 H3 126.2 . .
C3 C4 C5 106.3(9) . .
C3 C4 Na1 87.8(7) . .
C5 C4 Na1 68.1(7) . .
C3 C4 H4 126.9 . .
C5 C4 H4 126.9 . .
Na1 C4 H4 110.0 . .
N2 C5 C4 110.7(9) . .
N2 C5 C6 121.3(8) . .
C4 C5 C6 127.8(9) . .
N2 C5 Na1 80.9(6) . .
C4 C5 Na1 84.8(7) . .
C6 C5 Na1 105.6(7) . .
N2 C5 Na1 82.3(6) . 2_655
C4 C5 Na1 96.0(7) . 2_655
C6 C5 Na1 94.1(6) . 2_655
Na1 C5 Na1 12.6(7) . 2_655
C11 C6 C5 109.6(7) . .
C11 C6 C7 108.5(8) . .
C5 C6 C7 107.9(8) . .
C11 C6 C9 110.3(8) . .
C5 C6 C9 111.0(8) . .
C7 C6 C9 109.5(8) . .
C8 C7 C6 116.4(11) . .
C8 C7 H7A 108.2 . .
C6 C7 H7A 108.2 . .
C8 C7 H7B 108.2 . .
C6 C7 H7B 108.2 . .
H7A C7 H7B 107.3 . .
C7 C8 H8A 109.5 . .
C7 C8 H8B 109.5 . .
H8A C8 H8B 109.5 . .
C7 C8 H8C 109.5 . .
H8A C8 H8C 109.5 . .
H8B C8 H8C 109.5 . .
C6 C9 C10 114.1(10) . .
C6 C9 H9A 108.7 . .
C10 C9 H9A 108.7 . .
C6 C9 H9B 108.7 . .
C10 C9 H9B 108.7 . .
H9A C9 H9B 107.6 . .
C9 C10 H10A 109.5 . .
C9 C10 H10B 109.5 . .
H10A C10 H10B 109.5 . .
C9 C10 H10C 109.5 . .
H10A C10 H10C 109.5 . .
H10B C10 H10C 109.5 . .
H8B1 C8B H8B2 109.5 . .
H8B1 C8B H8B3 109.5 . .
H8B2 C8B H8B3 109.5 . .
H10D C10B H10E 109.5 . .
H10D C10B H10F 109.5 . .
H10E C10B H10F 109.5 . .
N3 C11 C12 109.2(9) . .
N3 C11 C6 121.8(8) . .
C12 C11 C6 128.9(9) . .
N3 C11 Na1 77.8(5) . 2_655
C12 C11 Na1 99.5(10) . 2_655
C6 C11 Na1 94.8(8) . 2_655
C13 C12 C11 108.9(10) . .
C13 C12 H12 125.5 . .
C11 C12 H12 125.5 . .
C14 C13 C12 105.1(9) . .
C14 C13 H13 127.4 . .
C12 C13 H13 127.4 . .
C13 C14 N3 111.4(9) . .
C13 C14 C15 129.6(10) . .
N3 C14 C15 118.9(8) . .
N4 C15 C14 122.8(8) . .
N4 C15 H15 118.6 . .
C14 C15 H15 118.6 . .
C17 C16 N4 121.5(9) . .
C17 C16 C21 118.8(9) . .
N4 C16 C21 119.8(8) . .
C16 C17 C18 122.5(10) . .
C16 C17 H17 118.8 . .
C18 C17 H17 118.8 . .
C19 C18 C17 120.1(9) . .
C19 C18 H18 120.0 . .
C17 C18 H18 120.0 . .
C18 C19 C20 121.5(9) . .
C18 C19 H19 119.3 . .
C20 C19 H19 119.3 . .
C23 C20 C19 122.6(9) . .
C23 C20 C21 119.1(8) . .
C19 C20 C21 118.4(8) . .
C22 C21 C20 119.1(8) . .
C22 C21 C16 122.1(8) . .
C20 C21 C16 118.8(8) . .
C24 C22 C21 121.6(9) . .
C24 C22 H22 119.2 . .
C21 C22 H22 119.2 . .
C20 C23 C25 122.5(9) . .
C20 C23 H23 118.7 . .
C25 C23 H23 118.7 . .
C22 C24 C25 119.6(8) . .
C22 C24 C29 123.4(8) . 2_655
C25 C24 C29 117.0(8) . 2_655
C23 C25 C26 122.3(9) . .
C23 C25 C24 118.0(8) . .
C26 C25 C24 119.7(8) . .
C27 C26 C25 120.5(9) . .
C27 C26 H26 119.8 . .
C25 C26 H26 119.8 . .
C26 C27 C28 121.0(9) . .
C26 C27 H27 119.5 . .
C28 C27 H27 119.5 . .
C29 C28 C27 122.2(9) 2_655 .
C29 C28 H28 118.9 2_655 .
C27 C28 H28 118.9 . .
C28 C29 N1 120.2(8) 2_655 .
C28 C29 C24 119.5(9) 2_655 2_655
N1 C29 C24 120.2(7) . 2_655
O1 C30 C31 120.2(8) . .
O1 C30 C35 120.2(8) . .
C31 C30 C35 119.5(8) . .
C32 C31 C30 116.6(8) . .
C32 C31 C36 121.2(8) . .
C30 C31 C36 122.1(8) . .
C33 C32 C31 125.7(9) . .
C33 C32 H32 117.2 . .
C31 C32 H32 117.2 . .
C32 C33 C34 115.3(9) . .
C32 C33 C44 122.0(9) . .
C34 C33 C44 122.7(9) . .
C33 C34 C35 124.6(8) . .
C33 C34 H34 117.7 . .
C35 C34 H34 117.7 . .
C34 C35 C30 116.8(8) . .
C34 C35 C40 120.3(8) . .
C30 C35 C40 122.8(8) . .
C38 C36 C39 111.8(8) . .
C38 C36 C31 109.6(8) . .
C39 C36 C31 110.7(8) . .
C38 C36 C37 107.3(9) . .
C39 C36 C37 105.5(8) . .
C31 C36 C37 111.9(8) . .
C36 C37 H37A 109.5 . .
C36 C37 H37B 109.5 . .
H37A C37 H37B 109.5 . .
C36 C37 H37C 109.5 . .
H37A C37 H37C 109.5 . .
H37B C37 H37C 109.5 . .
C36 C38 H38A 109.5 . .
C36 C38 H38B 109.5 . .
H38A C38 H38B 109.5 . .
C36 C38 H38C 109.5 . .
H38A C38 H38C 109.5 . .
H38B C38 H38C 109.5 . .
C36 C39 H39A 109.5 . .
C36 C39 H39B 109.5 . .
H39A C39 H39B 109.5 . .
C36 C39 H39C 109.5 . .
H39A C39 H39C 109.5 . .
H39B C39 H39C 109.5 . .
C43 C40 C35 109.5(7) . .
C43 C40 C42 111.5(8) . .
C35 C40 C42 111.1(7) . .
C43 C40 C41 106.8(8) . .
C35 C40 C41 112.2(7) . .
C42 C40 C41 105.6(7) . .
C40 C41 H41A 109.5 . .
C40 C41 H41B 109.5 . .
H41A C41 H41B 109.5 . .
C40 C41 H41C 109.5 . .
H41A C41 H41C 109.5 . .
H41B C41 H41C 109.5 . .
C40 C42 H42A 109.5 . .
C40 C42 H42B 109.5 . .
H42A C42 H42B 109.5 . .
C40 C42 H42C 109.5 . .
H42A C42 H42C 109.5 . .
H42B C42 H42C 109.5 . .
C40 C43 H43A 109.5 . .
C40 C43 H43B 109.5 . .
H43A C43 H43B 109.5 . .
C40 C43 H43C 109.5 . .
H43A C43 H43C 109.5 . .
H43B C43 H43C 109.5 . .
C45 C44 C46 107.9(12) . .
C45 C44 C47 106.9(12) . .
C46 C44 C47 108.1(11) . .
C45 C44 C33 110.3(9) . .
C46 C44 C33 111.0(9) . .
C47 C44 C33 112.5(10) . .
C44 C45 H45A 109.5 . .
C44 C45 H45B 109.5 . .
H45A C45 H45B 109.5 . .
C44 C45 H45C 109.5 . .
H45A C45 H45C 109.5 . .
H45B C45 H45C 109.5 . .
C44 C46 H46A 109.5 . .
C44 C46 H46B 109.5 . .
H46A C46 H46B 109.5 . .
C44 C46 H46C 109.5 . .
H46A C46 H46C 109.5 . .
H46B C46 H46C 109.5 . .
C44 C47 H47A 109.5 . .
C44 C47 H47B 109.5 . .
H47A C47 H47B 109.5 . .
C44 C47 H47C 109.5 . .
H47A C47 H47C 109.5 . .
H47B C47 H47C 109.5 . .
O2 C48 C49 104.9(8) . .
O2 C48 H48A 110.8 . .
C49 C48 H48A 110.8 . .
O2 C48 H48B 110.8 . .
C49 C48 H48B 110.8 . .
H48A C48 H48B 108.9 . .
C50 C49 C48 107.1(10) . .
C50 C49 H49A 110.3 . .
C48 C49 H49A 110.3 . .
C50 C49 H49B 110.3 . .
C48 C49 H49B 110.3 . .
H49A C49 H49B 108.6 . .
C49 C50 C51 108.9(10) . .
C49 C50 H50A 109.9 . .
C51 C50 H50A 109.9 . .
C49 C50 H50B 109.9 . .
C51 C50 H50B 109.9 . .
H50A C50 H50B 108.3 . .
C50 C51 O2 105.0(8) . .
C50 C51 H51A 110.7 . .
O2 C51 H51A 110.7 . .
C50 C51 H51B 110.7 . .
O2 C51 H51B 110.7 . .
H51A C51 H51B 108.8 . .
O3 C52 C53 109.1(18) . .
O3 C52 H52A 109.9 . .
C53 C52 H52A 109.9 . .
O3 C52 H52B 109.9 . .
C53 C52 H52B 109.9 . .
H52A C52 H52B 108.3 . .
C54 C53 C52 103.9(18) . .
C54 C53 H53A 111.0 . .
C52 C53 H53A 111.0 . .
C54 C53 H53B 111.0 . .
C52 C53 H53B 111.0 . .
H53A C53 H53B 109.0 . .
C55 C54 C53 106.4(18) . .
C55 C54 H54A 110.5 . .
C53 C54 H54A 110.5 . .
C55 C54 H54B 110.5 . .
C53 C54 H54B 110.5 . .
H54A C54 H54B 108.6 . .
O3 C55 C54 110.9(17) . .
O3 C55 H55A 109.5 . .
C54 C55 H55A 109.5 . .
O3 C55 H55B 109.5 . .
C54 C55 H55B 109.5 . .
H55A C55 H55B 108.0 . .
C1 N1 C29 117.6(7) . .
C1 N1 U1 114.6(6) . .
C29 N1 U1 127.4(6) . .
C5 N2 C2 106.0(8) . .
C5 N2 U1 136.4(6) . .
C2 N2 U1 117.1(6) . .
C5 N2 Na1 72.2(5) . .
C2 N2 Na1 88.4(6) . .
U1 N2 Na1 101.5(4) . .
C5 N2 Na1 71.2(5) . 2_655
C2 N2 Na1 100.2(6) . 2_655
U1 N2 Na1 94.0(3) . 2_655
Na1 N2 Na1 12.0(6) . 2_655
C11 N3 C14 105.3(8) . .
C11 N3 U1 136.4(6) . .
C14 N3 U1 118.3(6) . .
C11 N3 Na1 74.8(5) . 2_655
C14 N3 Na1 99.2(9) . 2_655
U1 N3 Na1 96.7(5) . 2_655
C15 N4 C16 116.2(7) . .
C15 N4 U1 114.3(6) . .
C16 N4 U1 129.4(6) . .
C30 O1 U1 153.3(6) . .
C48 O2 C51 109.0(6) . .
C48 O2 U1 122.4(5) . .
C51 O2 U1 128.6(5) . .
C55 O3 C52 100.9(15) . .
O1 U1 N2 101.7(2) . .
O1 U1 N3 101.6(2) . .
N2 U1 N3 68.6(2) . .
O1 U1 O2 93.1(2) . .
N2 U1 O2 142.6(2) . .
N3 U1 O2 141.5(2) . .
O1 U1 N1 105.7(2) . .
N2 U1 N1 65.5(2) . .
N3 U1 N1 130.2(2) . .
O2 U1 N1 77.5(2) . .
O1 U1 N4 107.3(2) . .
N2 U1 N4 129.4(2) . .
N3 U1 N4 65.6(2) . .
O2 U1 N4 76.1(2) . .
N1 U1 N4 138.4(2) . .
O1 U1 Na1 137.7(4) . 2_655
N2 U1 Na1 47.8(5) . 2_655
N3 U1 Na1 45.3(3) . 2_655
O2 U1 Na1 129.1(4) . 2_655
N1 U1 Na1 88.3(3) . 2_655
N4 U1 Na1 84.0(5) . 2_655
Na1 B1 Na1 13.1(8) . 2_655
Na1 Na1 B1 83.5(4) 2_655 .
Na1 Na1 C5 86(7) 2_655 .
B1 Na1 C5 105.6(11) . .
Na1 Na1 C11 133(8) 2_655 2_655
B1 Na1 C11 110.5(8) . 2_655
C5 Na1 C11 128.5(9) . 2_655
Na1 Na1 C5 82(7) 2_655 2_655
B1 Na1 C5 105.0(11) . 2_655
C5 Na1 C5 145.2(5) . 2_655
C11 Na1 C5 51.7(7) 2_655 2_655
Na1 Na1 N3 136(8) 2_655 2_655
B1 Na1 N3 83.4(5) . 2_655
C5 Na1 N3 138.0(11) . 2_655
C11 Na1 N3 27.4(3) 2_655 2_655
C5 Na1 N3 62.0(8) 2_655 2_655
Na1 Na1 N2 89(7) 2_655 .
B1 Na1 N2 79.4(7) . .
C5 Na1 N2 26.9(4) . .
C11 Na1 N2 137.0(11) 2_655 .
C5 Na1 N2 168.8(6) 2_655 .
N3 Na1 N2 129.2(9) 2_655 .
Na1 Na1 N2 79(7) 2_655 2_655
B1 Na1 N2 78.5(8) . 2_655
C5 Na1 N2 163.9(7) . 2_655
C11 Na1 N2 61.5(8) 2_655 2_655
C5 Na1 N2 26.5(4) 2_655 2_655
N3 Na1 N2 57.2(7) 2_655 2_655
N2 Na1 N2 155.8(5) . 2_655
Na1 Na1 C4 110(7) 2_655 .
B1 Na1 C4 119.6(13) . .
C5 Na1 C4 27.1(4) . .
C11 Na1 C4 101.6(6) 2_655 .
C5 Na1 C4 134.6(4) 2_655 .
N3 Na1 C4 113.1(7) 2_655 .
N2 Na1 C4 44.2(6) . .
N2 Na1 C4 159.9(7) 2_655 .
Na1 Na1 U1 104(6) 2_655 2_655
B1 Na1 U1 53.5(5) . 2_655
C5 Na1 U1 154.7(8) . 2_655
C11 Na1 U1 60.4(6) 2_655 2_655
C5 Na1 U1 60.1(7) 2_655 2_655
N3 Na1 U1 38.0(4) 2_655 2_655
N2 Na1 U1 128.4(4) . 2_655
N2 Na1 U1 38.2(3) 2_655 2_655
C4 Na1 U1 144.9(6) . 2_655

loop_
_geom_bond_atom_site_label_1
_geom_bond_atom_site_label_2
_geom_bond_distance
_geom_bond_site_symmetry_2
C1 N1 1.309(10) .
C1 C2 1.401(12) .
C1 H1 0.9500 .
C2 N2 1.383(10) .
C2 C3 1.390(13) .
C3 C4 1.372(14) .
C3 H3 0.9500 .
C4 C5 1.397(13) .
C4 Na1 3.05(4) .
C4 H4 0.9500 .
C5 N2 1.354(11) .
C5 C6 1.532(13) .
C5 Na1 2.85(4) .
C5 Na1 2.87(4) 2_655
C6 C11 1.521(13) .
C6 C7 1.544(12) .
C6 C9 1.559(13) .
C7 C8 1.502(19) .
C7 H7A 0.9900 .
C7 H7B 0.9900 .
C8 H8A 0.9800 .
C8 H8B 0.9800 .
C8 H8C 0.9800 .
C9 C10 1.61(2) .
C9 H9A 0.9900 .
C9 H9B 0.9900 .
C10 H10A 0.9800 .
C10 H10B 0.9800 .
C10 H10C 0.9800 .
C8B H8B1 0.9800 .
C8B H8B2 0.9800 .
C8B H8B3 0.9800 .
C10B H10D 0.9800 .
C10B H10E 0.9800 .
C10B H10F 0.9800 .
C11 N3 1.364(11) .
C11 C12 1.386(13) .
C11 Na1 2.86(3) 2_655
C12 C13 1.386(14) .
C12 H12 0.9500 .
C13 C14 1.370(13) .
C13 H13 0.9500 .
C14 N3 1.394(11) .
C14 C15 1.415(12) .
C15 N4 1.305(10) .
C15 H15 0.9500 .
C16 C17 1.337(12) .
C16 N4 1.428(11) .
C16 C21 1.455(12) .
C17 C18 1.407(13) .
C17 H17 0.9500 .
C18 C19 1.349(12) .
C18 H18 0.9500 .
C19 C20 1.407(12) .
C19 H19 0.9500 .
C20 C23 1.383(12) .
C20 C21 1.432(12) .
C21 C22 1.398(11) .
C22 C24 1.377(11) .
C22 H22 0.9500 .
C23 C25 1.392(12) .
C23 H23 0.9500 .
C24 C25 1.450(12) .
C24 C29 1.468(11) 2_655
C25 C26 1.419(12) .
C26 C27 1.351(12) .
C26 H26 0.9500 .
C27 C28 1.402(13) .
C27 H27 0.9500 .
C28 C29 1.352(12) 2_655
C28 H28 0.9500 .
C29 C28 1.352(12) 2_655
C29 N1 1.431(11) .
C29 C24 1.468(11) 2_655
C30 O1 1.366(10) .
C30 C31 1.428(11) .
C30 C35 1.430(12) .
C31 C32 1.389(12) .
C31 C36 1.531(12) .
C32 C33 1.369(12) .
C32 H32 0.9500 .
C33 C34 1.382(12) .
C33 C44 1.518(13) .
C34 C35 1.398(11) .
C34 H34 0.9500 .
C35 C40 1.525(12) .
C36 C38 1.521(12) .
C36 C39 1.527(12) .
C36 C37 1.549(12) .
C37 H37A 0.9800 .
C37 H37B 0.9800 .
C37 H37C 0.9800 .
C38 H38A 0.9800 .
C38 H38B 0.9800 .
C38 H38C 0.9800 .
C39 H39A 0.9800 .
C39 H39B 0.9800 .
C39 H39C 0.9800 .
C40 C43 1.515(12) .
C40 C42 1.525(11) .
C40 C41 1.544(11) .
C41 H41A 0.9800 .
C41 H41B 0.9800 .
C41 H41C 0.9800 .
C42 H42A 0.9800 .
C42 H42B 0.9800 .
C42 H42C 0.9800 .
C43 H43A 0.9800 .
C43 H43B 0.9800 .
C43 H43C 0.9800 .
C44 C45 1.494(15) .
C44 C46 1.507(15) .
C44 C47 1.508(16) .
C45 H45A 0.9800 .
C45 H45B 0.9800 .
C45 H45C 0.9800 .
C46 H46A 0.9800 .
C46 H46B 0.9800 .
C46 H46C 0.9800 .
C47 H47A 0.9800 .
C47 H47B 0.9800 .
C47 H47C 0.9800 .
C48 O2 1.447(10) .
C48 C49 1.504(13) .
C48 H48A 0.9900 .
C48 H48B 0.9900 .
C49 C50 1.387(14) .
C49 H49A 0.9900 .
C49 H49B 0.9900 .
C50 C51 1.459(14) .
C50 H50A 0.9900 .
C50 H50B 0.9900 .
C51 O2 1.470(10) .
C51 H51A 0.9900 .
C51 H51B 0.9900 .
C52 O3 1.43(2) .
C52 C53 1.44(2) .
C52 H52A 0.9900 .
C52 H52B 0.9900 .
C53 C54 1.43(2) .
C53 H53A 0.9900 .
C53 H53B 0.9900 .
C54 C55 1.42(2) .
C54 H54A 0.9900 .
C54 H54B 0.9900 .
C55 O3 1.40(2) .
C55 H55A 0.9900 .
C55 H55B 0.9900 .
N1 U1 2.635(7) .
N2 U1 2.505(7) .
N2 Na1 2.95(4) .
N2 Na1 3.00(4) 2_655
N3 U1 2.506(7) .
N3 Na1 2.89(3) 2_655
N4 U1 2.654(7) .
O1 U1 2.245(5) .
O2 U1 2.592(6) .
U1 Na1 4.04(3) 2_655
B1 Na1 2.747(17) .
B1 Na1 2.747(17) 2_655
Na1 Na1 0.63(4) 2_655
Na1 C11 2.86(3) 2_655
Na1 C5 2.87(4) 2_655
Na1 N3 2.89(3) 2_655
Na1 N2 3.00(4) 2_655
Na1 U1 4.04(3) 2_655

loop_
_geom_torsion_atom_site_label_1
_geom_torsion_atom_site_label_2
_geom_torsion_atom_site_label_3
_geom_torsion_atom_site_label_4
_geom_torsion
_geom_torsion_site_symmetry_1
_geom_torsion_site_symmetry_4
N1 C1 C2 N2 0.9(13) . .
N1 C1 C2 C3 -179.0(9) . .
N2 C2 C3 C4 0.8(11) . .
C1 C2 C3 C4 -179.2(10) . .
C2 C3 C4 C5 -2.0(12) . .
C2 C3 C4 Na1 64.4(9) . .
C3 C4 C5 N2 2.6(12) . .
Na1 C4 C5 N2 -78.2(7) . .
C3 C4 C5 C6 -173.5(9) . .
Na1 C4 C5 C6 105.7(10) . .
C3 C4 C5 Na1 80.8(9) . .
C3 C4 C5 Na1 86.6(9) . 2_655
Na1 C4 C5 Na1 5.8(6) . 2_655
N2 C5 C6 C11 53.9(11) . .
C4 C5 C6 C11 -130.4(10) . .
Na1 C5 C6 C11 -34.8(8) . .
Na1 C5 C6 C11 -29.6(8) 2_655 .
N2 C5 C6 C7 -64.1(11) . .
C4 C5 C6 C7 111.7(11) . .
Na1 C5 C6 C7 -152.8(6) . .
Na1 C5 C6 C7 -147.5(7) 2_655 .
N2 C5 C6 C9 176.0(8) . .
C4 C5 C6 C9 -8.3(13) . .
Na1 C5 C6 C9 87.3(8) . .
Na1 C5 C6 C9 92.5(8) 2_655 .
C11 C6 C7 C8 173.1(12) . .
C5 C6 C7 C8 -68.3(13) . .
C9 C6 C7 C8 52.7(15) . .
C11 C6 C9 C10 55.2(13) . .
C5 C6 C9 C10 -66.5(13) . .
C7 C6 C9 C10 174.5(11) . .
C5 C6 C11 N3 -48.8(11) . .
C7 C6 C11 N3 68.8(11) . .
C9 C6 C11 N3 -171.3(8) . .
C5 C6 C11 C12 136.0(11) . .
C7 C6 C11 C12 -106.4(12) . .
C9 C6 C11 C12 13.5(15) . .
C5 C6 C11 Na1 29.8(9) . 2_655
C7 C6 C11 Na1 147.4(8) . 2_655
C9 C6 C11 Na1 -92.7(9) . 2_655
N3 C11 C12 C13 0.6(14) . .
C6 C11 C12 C13 176.2(10) . .
Na1 C11 C12 C13 -79.7(11) 2_655 .
C11 C12 C13 C14 -0.6(14) . .
C12 C13 C14 N3 0.4(13) . .
C12 C13 C14 C15 -178.5(10) . .
C13 C14 C15 N4 176.8(10) . .
N3 C14 C15 N4 -2.0(13) . .
N4 C16 C17 C18 178.6(8) . .
C21 C16 C17 C18 -0.1(14) . .
C16 C17 C18 C19 0.4(15) . .
C17 C18 C19 C20 -0.7(15) . .
C18 C19 C20 C23 179.5(9) . .
C18 C19 C20 C21 0.6(13) . .
C23 C20 C21 C22 0.8(12) . .
C19 C20 C21 C22 179.7(8) . .
C23 C20 C21 C16 -179.2(8) . .
C19 C20 C21 C16 -0.3(12) . .
C17 C16 C21 C22 -179.9(8) . .
N4 C16 C21 C22 1.3(12) . .
C17 C16 C21 C20 0.0(12) . .
N4 C16 C21 C20 -178.7(7) . .
C20 C21 C22 C24 -1.7(12) . .
C16 C21 C22 C24 178.2(8) . .
C19 C20 C23 C25 -178.7(8) . .
C21 C20 C23 C25 0.2(13) . .
C21 C22 C24 C25 1.7(12) . .
C21 C22 C24 C29 -177.7(8) . 2_655
C20 C23 C25 C26 179.3(8) . .
C20 C23 C25 C24 -0.2(13) . .
C22 C24 C25 C23 -0.8(12) . .
C29 C24 C25 C23 178.7(8) 2_655 .
C22 C24 C25 C26 179.8(8) . .
C29 C24 C25 C26 -0.8(12) 2_655 .
C23 C25 C26 C27 -178.7(9) . .
C24 C25 C26 C27 0.7(13) . .
C25 C26 C27 C28 -1.7(14) . .
C26 C27 C28 C29 3.0(14) . 2_655
O1 C30 C31 C32 -165.5(8) . .
C35 C30 C31 C32 12.3(12) . .
O1 C30 C31 C36 19.3(13) . .
C35 C30 C31 C36 -162.9(8) . .
C30 C31 C32 C33 -2.8(14) . .
C36 C31 C32 C33 172.4(9) . .
C31 C32 C33 C34 -6.3(14) . .
C31 C32 C33 C44 175.0(9) . .
C32 C33 C34 C35 6.3(14) . .
C44 C33 C34 C35 -175.0(9) . .
C33 C34 C35 C30 2.7(13) . .
C33 C34 C35 C40 -174.0(8) . .
O1 C30 C35 C34 165.6(8) . .
C31 C30 C35 C34 -12.2(12) . .
O1 C30 C35 C40 -17.8(13) . .
C31 C30 C35 C40 164.4(8) . .
C32 C31 C36 C38 -123.3(9) . .
C30 C31 C36 C38 51.7(11) . .
C32 C31 C36 C39 113.0(9) . .
C30 C31 C36 C39 -72.1(11) . .
C32 C31 C36 C37 -4.4(13) . .
C30 C31 C36 C37 170.5(8) . .
C34 C35 C40 C43 123.9(9) . .
C30 C35 C40 C43 -52.6(11) . .
C34 C35 C40 C42 -112.6(9) . .
C30 C35 C40 C42 70.9(10) . .
C34 C35 C40 C41 5.4(12) . .
C30 C35 C40 C41 -171.1(8) . .
C32 C33 C44 C45 -69.9(14) . .
C34 C33 C44 C45 111.5(12) . .
C32 C33 C44 C46 49.6(15) . .
C34 C33 C44 C46 -129.0(12) . .
C32 C33 C44 C47 170.9(11) . .
C34 C33 C44 C47 -7.7(15) . .
O2 C48 C49 C50 18.2(13) . .
C48 C49 C50 C51 -23.7(15) . .
C49 C50 C51 O2 19.6(14) . .
O3 C52 C53 C54 -24(2) . .
C52 C53 C54 C55 8(2) . .
C53 C54 C55 O3 11(3) . .
C2 C1 N1 C29 177.8(8) . .
C2 C1 N1 U1 -8.5(11) . .
C28 C29 N1 C1 -119.3(9) 2_655 .
C24 C29 N1 C1 64.3(10) 2_655 .
C28 C29 N1 U1 68.0(10) 2_655 .
C24 C29 N1 U1 -108.4(8) 2_655 .
C4 C5 N2 C2 -2.1(10) . .
C6 C5 N2 C2 174.3(8) . .
Na1 C5 N2 C2 -82.9(7) . .
Na1 C5 N2 C2 -95.6(6) 2_655 .
C4 C5 N2 U1 168.9(7) . .
C6 C5 N2 U1 -14.7(13) . .
Na1 C5 N2 U1 88.1(8) . .
Na1 C5 N2 U1 75.4(8) 2_655 .
C4 C5 N2 Na1 80.9(8) . .
C6 C5 N2 Na1 -102.7(9) . .
Na1 C5 N2 Na1 -12.7(7) 2_655 .
C4 C5 N2 Na1 93.5(8) . 2_655
C6 C5 N2 Na1 -90.1(8) . 2_655
Na1 C5 N2 Na1 12.7(7) . 2_655
C3 C2 N2 C5 0.8(10) . .
C1 C2 N2 C5 -179.2(8) . .
C3 C2 N2 U1 -172.3(6) . .
C1 C2 N2 U1 7.8(10) . .
C3 C2 N2 Na1 -70.2(7) . .
C1 C2 N2 Na1 109.9(8) . .
C3 C2 N2 Na1 -72.4(8) . 2_655
C1 C2 N2 Na1 107.7(8) . 2_655
C12 C11 N3 C14 -0.3(11) . .
C6 C11 N3 C14 -176.3(8) . .
Na1 C11 N3 C14 95.6(9) 2_655 .
C12 C11 N3 U1 -179.6(7) . .
C6 C11 N3 U1 4.4(14) . .
Na1 C11 N3 U1 -83.7(10) 2_655 .
C12 C11 N3 Na1 -95.9(11) . 2_655
C6 C11 N3 Na1 88.1(11) . 2_655
C13 C14 N3 C11 -0.1(11) . .
C15 C14 N3 C11 178.9(8) . .
C13 C14 N3 U1 179.4(7) . .
C15 C14 N3 U1 -1.6(10) . .
C13 C14 N3 Na1 76.6(8) . 2_655
C15 C14 N3 Na1 -104.4(8) . 2_655
C14 C15 N4 C16 -177.8(8) . .
C14 C15 N4 U1 4.2(10) . .
C17 C16 N4 C15 108.8(10) . .
C21 C16 N4 C15 -72.5(10) . .
C17 C16 N4 U1 -73.6(10) . .
C21 C16 N4 U1 105.1(8) . .
C31 C30 O1 U1 90.1(13) . .
C35 C30 O1 U1 -87.6(13) . .
C49 C48 O2 C51 -6.0(11) . .
C49 C48 O2 U1 174.6(6) . .
C50 C51 O2 C48 -7.6(11) . .
C50 C51 O2 U1 171.7(7) . .
C54 C55 O3 C52 -25(2) . .
C53 C52 O3 C55 30(2) . .

loop_
_platon_squeeze_void_nr
_platon_squeeze_void_average_x
_platon_squeeze_void_average_y
_platon_squeeze_void_average_z
_platon_squeeze_void_volume
_platon_squeeze_void_count_electrons
_platon_squeeze_void_content
1 0.000 0.017 0.250 143 28 ' '
2 0.000 -0.017 0.750 143 28 ' '
3 0.097 0.101 0.037 7 1 ' '
4 0.097 0.899 0.537 7 1 ' '
5 0.500 0.483 0.750 143 28 ' '
6 0.500 0.517 0.250 143 28 ' '
7 0.403 0.399 0.963 7 1 ' '
8 0.403 0.601 0.463 7 1 ' '
9 0.597 0.399 0.537 7 1 ' '
10 0.597 0.601 0.037 7 1 ' '
11 0.903 0.101 0.463 7 1 ' '
12 0.903 0.899 0.963 7 1 ' '
